data_4334925
loop_
_publ_author_name
'Kati Rosenstengel'
'Axel Schulz'
'Alexander Villinger'

_publ_contact_author_address
;
Universit\"at Rostock
Institut f\"ur Chemie
Abteilung f\"ur Anorganische Chemie
Albert-Einstein-Strasse 3a 
18059 Rostock
Bundesrepublik Deutschland
;
_publ_contact_author_email
;
axel.schulz@uni-rostock.de, alexander.villinger@uni-rostock.de'
;
_publ_contact_author_fax '+49 (0)381/498-6382'
_publ_contact_author_name 'Axel Schulz, Alexander Villinger'
_publ_contact_author_phone '+49 (0)381/498-6400 or 6403'
_publ_section_title
;
 Solid State Structure of Bi(N3)3, Bi(N3)3.Solvates and the Structural
 Dynamics in the [Bi(N3)6]3- Anion
;
_journal_name_full 'Inorganic Chemistry'
_journal_page_first 6110
_journal_page_last 6126
_journal_paper_doi 10.1021/ic400493v
_journal_volume 52
_journal_year 2013
_chemical_formula_moiety 'Bi N9'
_chemical_formula_sum 'Bi N9'
_chemical_formula_weight 335.07
_chemical_name_systematic
;
bismuth triazide
;
_space_group_IT_number 2
_symmetry_cell_setting triclinic
_symmetry_Int_Tables_number 2
_symmetry_space_group_name_Hall '-P 1'
_symmetry_space_group_name_H-M 'P -1'
_atom_sites_solution_primary direct
_atom_sites_solution_secondary difmap
_audit_author_name 'Villinger, A.'
_audit_creation_method SHELXL-97
_cell_angle_alpha 81.645(10)
_cell_angle_beta 67.457(9)
_cell_angle_gamma 83.024(9)
_cell_formula_units_Z 2
_cell_length_a 6.5412(9)
_cell_length_b 6.8343(10)
_cell_length_c 6.9807(11)
_cell_measurement_reflns_used 2308
_cell_measurement_temperature 173(2)
_cell_measurement_theta_max 51.309
_cell_measurement_theta_min 6.041
_cell_volume 284.43(8)
_computing_cell_refinement 'Bruker Apex V7.51A'
_computing_data_collection 'Bruker Apex V7.51A'
_computing_data_reduction 'Bruker SAINT'
_computing_molecular_graphics 'ORTEP-3v2.01 (Farrugia, 1997)'
_computing_publication_material SHELXL-97
_computing_structure_refinement 'SHELXL-97 (Sheldrick, 1997)'
_computing_structure_solution 'SHELXS-97 (Sheldrick, 1997)'
_diffrn_ambient_temperature 173(2)
_diffrn_measured_fraction_theta_full 0.986
_diffrn_measured_fraction_theta_max 0.986
_diffrn_measurement_device_type 'Bruker Apex Kappa II-CCD-diffractometer'
_diffrn_measurement_method 'phi and omega scans'
_diffrn_radiation_monochromator graphite
_diffrn_radiation_source 'sealed tube'
_diffrn_radiation_type MoK\a
_diffrn_radiation_wavelength 0.71073
_diffrn_reflns_av_R_equivalents 0.0721
_diffrn_reflns_av_sigmaI/netI 0.1021
_diffrn_reflns_limit_h_max 9
_diffrn_reflns_limit_h_min -10
_diffrn_reflns_limit_k_max 8
_diffrn_reflns_limit_k_min -11
_diffrn_reflns_limit_l_max 11
_diffrn_reflns_limit_l_min -11
_diffrn_reflns_number 9339
_diffrn_reflns_theta_full 34.98
_diffrn_reflns_theta_max 34.98
_diffrn_reflns_theta_min 3.02
_exptl_absorpt_coefficient_mu 30.923
_exptl_absorpt_correction_T_max 0.7474
_exptl_absorpt_correction_T_min 0.1673
_exptl_absorpt_correction_type multi-scan
_exptl_absorpt_process_details '(SADABS; Sheldrick, 2004)'
_exptl_crystal_colour yellow
_exptl_crystal_density_diffrn 3.912
_exptl_crystal_description needle
_exptl_crystal_F_000 292
_exptl_crystal_size_max 0.09
_exptl_crystal_size_mid 0.02
_exptl_crystal_size_min 0.01
_refine_diff_density_max 3.727
_refine_diff_density_min -3.443
_refine_diff_density_rms 0.530
_refine_ls_extinction_method none
_refine_ls_goodness_of_fit_ref 0.986
_refine_ls_hydrogen_treatment constr
_refine_ls_matrix_type full
_refine_ls_number_parameters 91
_refine_ls_number_reflns 2468
_refine_ls_number_restraints 0
_refine_ls_restrained_S_all 0.986
_refine_ls_R_factor_all 0.0756
_refine_ls_R_factor_gt 0.0445
_refine_ls_shift/su_max 0.000
_refine_ls_shift/su_mean 0.000
_refine_ls_structure_factor_coef Fsqd
_refine_ls_weighting_details 'calc w=1/[\s^2^(Fo^2^)+(0.0318P)^2^+0.0000P] where P=(Fo^2^+2Fc^2^)/3'
_refine_ls_weighting_scheme calc
_refine_ls_wR_factor_gt 0.0719
_refine_ls_wR_factor_ref 0.0803
_reflns_number_gt 1826
_reflns_number_total 2468
_reflns_threshold_expression >2\s(I)
_cod_data_source_file ic400493v_si_002_02.cif
_cod_data_source_block av721_Bi(N3)3
_cod_original_cell_volume 284.43(7)
_cod_database_code 4334925

loop_
_symmetry_equiv_pos_as_xyz
'x, y, z'
'-x, -y, -z'

loop_
_atom_site_label
_atom_site_type_symbol
_atom_site_fract_x
_atom_site_fract_y
_atom_site_fract_z
_atom_site_U_iso_or_equiv
_atom_site_adp_type
_atom_site_occupancy
_atom_site_symmetry_multiplicity
_atom_site_calc_flag
Bi1 Bi 0.17874(4) -0.06759(4) 0.19114(5) 0.01414(8) Uani 1 1 d
N1 N 0.1264(11) 0.1600(10) 0.4277(10) 0.0185(14) Uani 1 1 d
N2 N 0.1914(10) 0.3248(10) 0.3581(10) 0.0172(13) Uani 1 1 d
N3 N 0.2556(13) 0.4772(11) 0.2946(12) 0.0277(17) Uani 1 1 d
N4 N 0.3898(10) 0.1703(10) -0.0456(11) 0.0182(14) Uani 1 1 d
N5 N 0.2878(10) 0.2933(10) -0.1282(10) 0.0177(14) Uani 1 1 d
N6 N 0.1920(12) 0.4053(11) -0.2037(12) 0.0272(16) Uani 1 1 d
N7 N -0.1278(11) 0.1105(10) 0.1484(10) 0.0189(14) Uani 1 1 d
N8 N -0.2695(11) 0.1654(9) 0.3068(11) 0.0159(13) Uani 1 1 d
N9 N -0.4019(12) 0.2148(11) 0.4600(12) 0.0248(16) Uani 1 1 d

loop_
_atom_site_aniso_label
_atom_site_aniso_U_11
_atom_site_aniso_U_22
_atom_site_aniso_U_33
_atom_site_aniso_U_23
_atom_site_aniso_U_13
_atom_site_aniso_U_12
Bi1 0.00927(12) 0.01584(13) 0.01606(15) -0.00113(9) -0.00363(10) -0.00062(9)
N1 0.018(3) 0.022(3) 0.016(3) -0.001(3) -0.007(3) -0.005(3)
N2 0.012(3) 0.021(3) 0.019(3) -0.004(3) -0.005(3) -0.002(3)
N3 0.036(4) 0.017(3) 0.032(4) 0.004(3) -0.017(4) -0.005(3)
N4 0.010(3) 0.014(3) 0.031(4) 0.007(3) -0.011(3) -0.002(2)
N5 0.011(3) 0.020(3) 0.018(3) 0.000(3) -0.002(3) -0.002(3)
N6 0.027(4) 0.026(4) 0.024(4) 0.003(3) -0.008(3) 0.004(3)
N7 0.015(3) 0.024(4) 0.016(3) -0.008(3) -0.002(3) 0.000(3)
N8 0.014(3) 0.013(3) 0.022(4) -0.001(3) -0.008(3) 0.000(2)
N9 0.016(3) 0.027(4) 0.028(4) -0.007(3) -0.006(3) 0.007(3)

loop_
_atom_type_symbol
_atom_type_description
_atom_type_scat_dispersion_real
_atom_type_scat_dispersion_imag
_atom_type_scat_source
N N 0.0061 0.0033 'International Tables Vol C Tables 4.2.6.8 and 6.1.1.4'
Bi Bi -4.1077 10.2566 'International Tables Vol C Tables 4.2.6.8 and 6.1.1.4'

loop_
_geom_angle_atom_site_label_1
_geom_angle_atom_site_label_2
_geom_angle_atom_site_label_3
_geom_angle
_geom_angle_site_symmetry_1
_geom_angle_site_symmetry_3
N4 Bi1 N7 87.2(2) . .
N4 Bi1 N1 83.3(2) . .
N7 Bi1 N1 83.1(2) . .
N4 Bi1 N7 77.0(2) . 2
N7 Bi1 N7 65.3(3) . 2
N1 Bi1 N7 143.1(2) . 2
N4 Bi1 N4 66.0(3) . 2_655
N7 Bi1 N4 150.1(2) . 2_655
N1 Bi1 N4 105.5(2) . 2_655
N7 Bi1 N4 94.6(2) 2 2_655
N4 Bi1 N1 147.8(2) . 2_556
N7 Bi1 N1 80.9(2) . 2_556
N1 Bi1 N1 65.7(2) . 2_556
N7 Bi1 N1 123.12(19) 2 2_556
N4 Bi1 N1 128.9(2) 2_655 2_556
N2 N1 Bi1 117.9(5) . .
N2 N1 Bi1 124.9(5) . 2_556
Bi1 N1 Bi1 114.3(2) . 2_556
N3 N2 N1 178.5(8) . .
N5 N4 Bi1 114.9(5) . .
N5 N4 Bi1 127.4(5) . 2_655
Bi1 N4 Bi1 114.0(3) . 2_655
N6 N5 N4 179.2(8) . .
N8 N7 Bi1 115.1(5) . .
N8 N7 Bi1 126.9(5) . 2
Bi1 N7 Bi1 114.7(3) . 2
N9 N8 N7 178.4(9) . .

loop_
_geom_bond_atom_site_label_1
_geom_bond_atom_site_label_2
_geom_bond_distance
_geom_bond_site_symmetry_2
Bi1 N4 2.301(6) .
Bi1 N7 2.313(7) .
Bi1 N1 2.334(6) .
Bi1 N7 2.578(7) 2
Bi1 N4 2.649(6) 2_655
Bi1 N1 2.685(6) 2_556
N1 N2 1.218(9) .
N1 Bi1 2.685(6) 2_556
N2 N3 1.135(9) .
N4 N5 1.225(10) .
N4 Bi1 2.649(6) 2_655
N5 N6 1.130(10) .
N7 N8 1.214(9) .
N7 Bi1 2.578(7) 2
N8 N9 1.154(9) .

loop_
_geom_torsion_atom_site_label_1
_geom_torsion_atom_site_label_2
_geom_torsion_atom_site_label_3
_geom_torsion_atom_site_label_4
_geom_torsion
_geom_torsion_site_symmetry_1
_geom_torsion_site_symmetry_4
N4 Bi1 N1 N2 9.2(6) . .
N7 Bi1 N1 N2 -78.7(6) . .
N7 Bi1 N1 N2 -48.5(7) 2 .
N4 Bi1 N1 N2 72.0(6) 2_655 .
N1 Bi1 N1 N2 -161.9(8) 2_556 .
N4 Bi1 N1 Bi1 171.1(3) . 2_556
N7 Bi1 N1 Bi1 83.1(3) . 2_556
N7 Bi1 N1 Bi1 113.4(3) 2 2_556
N4 Bi1 N1 Bi1 -126.1(3) 2_655 2_556
N1 Bi1 N1 Bi1 0.0 2_556 2_556
Bi1 N1 N2 N3 -105(33) . .
Bi1 N1 N2 N3 95(33) 2_556 .
N7 Bi1 N4 N5 -6.5(6) . .
N1 Bi1 N4 N5 -89.9(6) . .
N7 Bi1 N4 N5 58.7(6) 2 .
N4 Bi1 N4 N5 159.8(8) 2_655 .
N1 Bi1 N4 N5 -74.5(7) 2_556 .
N7 Bi1 N4 Bi1 -166.4(3) . 2_655
N1 Bi1 N4 Bi1 110.3(3) . 2_655
N7 Bi1 N4 Bi1 -101.1(3) 2 2_655
N4 Bi1 N4 Bi1 0.0 2_655 2_655
N1 Bi1 N4 Bi1 125.6(4) 2_556 2_655
Bi1 N4 N5 N6 -17(65) . .
Bi1 N4 N5 N6 139(64) 2_655 .
N4 Bi1 N7 N8 -121.8(5) . .
N1 Bi1 N7 N8 -38.2(5) . .
N7 Bi1 N7 N8 161.2(7) 2 .
N4 Bi1 N7 N8 -147.4(5) 2_655 .
N1 Bi1 N7 N8 28.1(5) 2_556 .
N4 Bi1 N7 Bi1 77.0(3) . 2
N1 Bi1 N7 Bi1 160.6(3) . 2
N7 Bi1 N7 Bi1 0.0 2 2
N4 Bi1 N7 Bi1 51.4(5) 2_655 2
N1 Bi1 N7 Bi1 -133.1(3) 2_556 2
Bi1 N7 N8 N9 -13(27) . .
Bi1 N7 N8 N9 145(26) 2 .
